data_4118197
loop_
_publ_author_name
'Andrew DeAngelis'
'Olga Dmitrenko'
'Joseph M. Fox'

_publ_section_title
;
 Rh-Catalyzed Intermolecular Reactions of Cyclic \a-Diazocarbonyl
 Compounds with Selectivity over Tertiary C-H Bond Migration
;
_journal_name_full 'Journal of the American Chemical Society'
_journal_page_first 11035
_journal_page_last 11043
_journal_paper_doi 10.1021/ja3046712
_journal_volume 134
_journal_year 2012
_chemical_formula_sum 'C15 H17 Cl O'
_chemical_formula_weight 248.74
_chemical_name_systematic
;
 ?
;
_space_group_IT_number 19
_symmetry_cell_setting orthorhombic
_symmetry_space_group_name_Hall 'P 2ac 2ab'
_symmetry_space_group_name_H-M 'P 21 21 21'
_atom_sites_solution_hydrogens geom
_atom_sites_solution_primary direct
_atom_sites_solution_secondary difmap
_audit_creation_method SHELXL-97
_cell_angle_alpha 90.00
_cell_angle_beta 90.00
_cell_angle_gamma 90.00
_cell_formula_units_Z 4
_cell_length_a 6.231(2)
_cell_length_b 7.756(3)
_cell_length_c 26.639(10)
_cell_measurement_reflns_used 943
_cell_measurement_temperature 200(2)
_cell_measurement_theta_max 28.20
_cell_measurement_theta_min 3.49
_cell_volume 1287.4(8)
_computing_cell_refinement 'SAINT (Bruker, 2002)'
_computing_data_collection 'SMART (Bruker, 2002)'
_computing_data_reduction SAINT
_computing_molecular_graphics 'SHELXTL (Sheldrick, 2001)'
_computing_publication_material 'SHELXTL (Sheldrick, 2001)'
_computing_structure_refinement 'SHELXL-97 (Sheldrick, 1997)'
_computing_structure_solution 'SHELXS-97 (Sheldrick, 1990)'
_diffrn_ambient_temperature 200(2)
_diffrn_detector_area_resol_mean 836.6
_diffrn_measured_fraction_theta_full 0.999
_diffrn_measured_fraction_theta_max 0.999
_diffrn_measurement_device_type 'Bruker AXS APEX diffractometer'
_diffrn_measurement_method \w
_diffrn_radiation_monochromator graphite
_diffrn_radiation_source 'fine-focus sealed tube'
_diffrn_radiation_type MoK\a
_diffrn_radiation_wavelength 0.71073
_diffrn_reflns_av_R_equivalents 0.0219
_diffrn_reflns_av_sigmaI/netI 0.0141
_diffrn_reflns_limit_h_max 8
_diffrn_reflns_limit_h_min -8
_diffrn_reflns_limit_k_max 10
_diffrn_reflns_limit_k_min -10
_diffrn_reflns_limit_l_max 35
_diffrn_reflns_limit_l_min -35
_diffrn_reflns_number 17545
_diffrn_reflns_theta_full 25.00
_diffrn_reflns_theta_max 28.28
_diffrn_reflns_theta_min 1.53
_diffrn_standards_decay_% 1
_diffrn_standards_interval_count 0
_diffrn_standards_interval_time 0
_diffrn_standards_number 0
_exptl_absorpt_coefficient_mu 0.278
_exptl_absorpt_correction_T_max 0.9525
_exptl_absorpt_correction_T_min 0.9169
_exptl_absorpt_correction_type multi-scan
_exptl_absorpt_process_details 'SADABS (Sheldrick, 2003)'
_exptl_crystal_colour colourless
_exptl_crystal_density_diffrn 1.283
_exptl_crystal_description block
_exptl_crystal_F_000 528
_exptl_crystal_size_max 0.32
_exptl_crystal_size_mid 0.21
_exptl_crystal_size_min 0.18
_refine_diff_density_max 0.244
_refine_diff_density_min -0.149
_refine_diff_density_rms 0.037
_refine_ls_abs_structure_details 'Flack H D (1983), Acta Cryst. A39, 876-881'
_refine_ls_abs_structure_Flack 0.35(6)
_refine_ls_extinction_method none
_refine_ls_goodness_of_fit_ref 1.018
_refine_ls_hydrogen_treatment constr
_refine_ls_matrix_type full
_refine_ls_number_parameters 156
_refine_ls_number_reflns 3194
_refine_ls_number_restraints 0
_refine_ls_restrained_S_all 1.018
_refine_ls_R_factor_all 0.0326
_refine_ls_R_factor_gt 0.0314
_refine_ls_shift/su_max 0.001
_refine_ls_shift/su_mean 0.000
_refine_ls_structure_factor_coef Fsqd
_refine_ls_weighting_details 'calc w=1/[\s^2^(Fo^2^)+(0.0551P)^2^+0.1778P] where P=(Fo^2^+2Fc^2^)/3'
_refine_ls_weighting_scheme calc
_refine_ls_wR_factor_gt 0.0860
_refine_ls_wR_factor_ref 0.0874
_reflns_number_gt 3096
_reflns_number_total 3194
_reflns_threshold_expression >2sigma(I)
_cod_data_source_file ja3046712_si_004.cif
_cod_data_source_block joef110
_cod_database_code 4118197

loop_
_symmetry_equiv_pos_as_xyz
'x, y, z'
'-x+1/2, -y, z+1/2'
'-x, y+1/2, -z+1/2'
'x+1/2, -y+1/2, -z'

loop_
_atom_site_label
_atom_site_type_symbol
_atom_site_fract_x
_atom_site_fract_y
_atom_site_fract_z
_atom_site_U_iso_or_equiv
_atom_site_adp_type
_atom_site_occupancy
_atom_site_symmetry_multiplicity
_atom_site_calc_flag
_atom_site_refinement_flags
Cl Cl 0.48485(7) 1.02208(6) 0.227310(14) 0.05462(13) Uani 1 1 d .
O1 O -0.1420(2) 0.59378(16) 0.50396(4) 0.0495(3) Uani 1 1 d .
C1 C -0.0151(2) 0.55220(15) 0.47156(4) 0.0319(2) Uani 1 1 d .
C2 C 0.2002(2) 0.4756(2) 0.48412(5) 0.0401(3) Uani 1 1 d .
H2A H 0.1917 0.4220 0.5178 0.048 Uiso 1 1 calc R
H2B H 0.3071 0.5698 0.4859 0.048 Uiso 1 1 calc R
C3 C 0.2800(3) 0.3406(2) 0.44687(6) 0.0432(3) Uani 1 1 d .
H3A H 0.1958 0.2333 0.4510 0.052 Uiso 1 1 calc R
H3B H 0.4323 0.3137 0.4540 0.052 Uiso 1 1 calc R
C4 C 0.2585(2) 0.40518(18) 0.39299(5) 0.0347(3) Uani 1 1 d .
H4A H 0.3077 0.3140 0.3697 0.042 Uiso 1 1 calc R
H4B H 0.3522 0.5070 0.3883 0.042 Uiso 1 1 calc R
C5 C 0.02699(19) 0.45426(14) 0.38010(4) 0.0273(2) Uani 1 1 d .
H5A H 0.0274 0.5075 0.3459 0.033 Uiso 1 1 calc R
C6 C -0.05502(19) 0.58885(15) 0.41692(4) 0.0262(2) Uani 1 1 d .
C7 C -0.0311(2) 0.78380(14) 0.40533(4) 0.0276(2) Uani 1 1 d .
H7A H -0.0072 0.8568 0.4358 0.033 Uiso 1 1 calc R
C9 C 0.2900(2) 0.91799(16) 0.36682(4) 0.0297(2) Uani 1 1 d .
H9A H 0.3455 0.9295 0.3999 0.036 Uiso 1 1 calc R
C8 C -0.2469(2) 0.69674(17) 0.40404(5) 0.0323(3) Uani 1 1 d .
H8A H -0.3491 0.7238 0.4314 0.039 Uiso 1 1 calc R
H8B H -0.3142 0.6785 0.3708 0.039 Uiso 1 1 calc R
C10 C 0.4121(2) 0.97513(16) 0.32642(5) 0.0330(2) Uani 1 1 d .
H10A H 0.5497 1.0249 0.3316 0.040 Uiso 1 1 calc R
C11 C 0.3288(2) 0.95786(17) 0.27838(5) 0.0346(3) Uani 1 1 d .
C12 C 0.1275(2) 0.8886(2) 0.27027(5) 0.0388(3) Uani 1 1 d .
H12A H 0.0716 0.8795 0.2372 0.047 Uiso 1 1 calc R
C13 C 0.0076(2) 0.83233(17) 0.31118(4) 0.0337(3) Uani 1 1 d .
H13A H -0.1311 0.7851 0.3058 0.040 Uiso 1 1 calc R
C14 C 0.0876(2) 0.84402(14) 0.35996(4) 0.0263(2) Uani 1 1 d .
C15 C -0.1222(2) 0.29766(18) 0.37853(6) 0.0399(3) Uani 1 1 d .
H15A H -0.2667 0.3346 0.3688 0.060 Uiso 1 1 calc R
H15B H -0.1274 0.2439 0.4118 0.060 Uiso 1 1 calc R
H15C H -0.0680 0.2142 0.3540 0.060 Uiso 1 1 calc R

loop_
_atom_site_aniso_label
_atom_site_aniso_U_11
_atom_site_aniso_U_22
_atom_site_aniso_U_33
_atom_site_aniso_U_23
_atom_site_aniso_U_13
_atom_site_aniso_U_12
Cl 0.0558(2) 0.0687(3) 0.03939(18) 0.01630(16) 0.01178(15) -0.00836(19)
O1 0.0673(7) 0.0519(6) 0.0294(5) 0.0028(4) 0.0148(5) 0.0071(6)
C1 0.0446(7) 0.0266(5) 0.0246(5) 0.0019(4) 0.0024(5) -0.0028(5)
C2 0.0476(7) 0.0419(7) 0.0306(6) 0.0064(6) -0.0098(5) -0.0007(6)
C3 0.0387(7) 0.0410(7) 0.0500(8) 0.0056(6) -0.0081(6) 0.0090(6)
C4 0.0290(6) 0.0329(6) 0.0421(7) -0.0038(5) 0.0035(5) 0.0035(5)
C5 0.0305(5) 0.0259(5) 0.0255(5) -0.0020(4) 0.0011(4) 0.0005(4)
C6 0.0293(5) 0.0260(5) 0.0233(5) 0.0001(4) 0.0023(4) 0.0012(4)
C7 0.0331(6) 0.0249(5) 0.0249(5) -0.0006(4) 0.0017(4) 0.0036(5)
C9 0.0342(6) 0.0280(5) 0.0269(5) -0.0005(4) -0.0024(4) 0.0030(5)
C8 0.0287(6) 0.0346(6) 0.0335(6) 0.0029(5) 0.0046(5) 0.0053(5)
C10 0.0323(6) 0.0300(5) 0.0368(6) 0.0013(5) 0.0007(5) -0.0015(5)
C11 0.0390(6) 0.0348(6) 0.0298(6) 0.0080(5) 0.0076(5) 0.0012(5)
C12 0.0449(7) 0.0468(7) 0.0248(6) 0.0060(5) -0.0034(5) -0.0014(6)
C13 0.0348(6) 0.0382(6) 0.0283(5) 0.0037(5) -0.0043(5) -0.0036(5)
C14 0.0311(5) 0.0222(5) 0.0258(5) 0.0010(4) -0.0003(4) 0.0037(4)
C15 0.0389(7) 0.0328(6) 0.0480(8) -0.0048(6) -0.0016(6) -0.0061(6)

loop_
_atom_type_symbol
_atom_type_description
_atom_type_scat_dispersion_real
_atom_type_scat_dispersion_imag
_atom_type_scat_source
C C 0.0033 0.0016 'International Tables Vol C Tables 4.2.6.8 and 6.1.1.4'
H H 0.0000 0.0000 'International Tables Vol C Tables 4.2.6.8 and 6.1.1.4'
O O 0.0106 0.0060 'International Tables Vol C Tables 4.2.6.8 and 6.1.1.4'
Cl Cl 0.1484 0.1585 'International Tables Vol C Tables 4.2.6.8 and 6.1.1.4'

loop_
_geom_angle_atom_site_label_1
_geom_angle_atom_site_label_2
_geom_angle_atom_site_label_3
_geom_angle
O1 C1 C6 122.01(13)
O1 C1 C2 121.82(12)
C6 C1 C2 115.94(11)
C1 C2 C3 114.62(11)
C2 C3 C4 110.99(12)
C3 C4 C5 112.05(11)
C6 C5 C15 111.01(10)
C6 C5 C4 110.03(10)
C15 C5 C4 112.40(11)
C8 C6 C1 117.32(10)
C8 C6 C5 120.24(10)
C1 C6 C5 116.03(10)
C8 C6 C7 59.13(8)
C1 C6 C7 111.17(10)
C5 C6 C7 120.58(9)
C14 C7 C8 124.38(11)
C14 C7 C6 120.95(9)
C8 C7 C6 58.74(8)
C10 C9 C14 121.56(11)
C6 C8 C7 62.13(8)
C11 C10 C9 118.57(12)
C12 C11 C10 121.44(12)
C12 C11 Cl 119.68(10)
C10 C11 Cl 118.87(11)
C11 C12 C13 119.12(12)
C12 C13 C14 121.18(13)
C13 C14 C9 118.09(11)
C13 C14 C7 123.88(12)
C9 C14 C7 118.02(10)

loop_
_geom_bond_atom_site_label_1
_geom_bond_atom_site_label_2
_geom_bond_distance
Cl C11 1.7449(13)
O1 C1 1.2141(17)
C1 C6 1.5039(16)
C1 C2 1.5050(19)
C2 C3 1.525(2)
C3 C4 1.526(2)
C4 C5 1.5307(18)
C5 C6 1.5208(15)
C5 C15 1.5300(18)
C6 C8 1.4993(17)
C6 C7 1.5505(17)
C7 C14 1.4918(16)
C7 C8 1.5055(18)
C9 C10 1.3905(18)
C9 C14 1.3977(18)
C10 C11 1.3877(18)
C11 C12 1.381(2)
C12 C13 1.3914(19)
C13 C14 1.3946(17)

loop_
_geom_torsion_atom_site_label_1
_geom_torsion_atom_site_label_2
_geom_torsion_atom_site_label_3
_geom_torsion_atom_site_label_4
_geom_torsion
O1 C1 C2 C3 145.57(15)
C6 C1 C2 C3 -39.78(16)
C1 C2 C3 C4 48.16(17)
C2 C3 C4 C5 -57.42(16)
C3 C4 C5 C6 56.51(14)
C3 C4 C5 C15 -67.75(15)
O1 C1 C6 C8 6.64(18)
C2 C1 C6 C8 -168.00(11)
O1 C1 C6 C5 -145.37(13)
C2 C1 C6 C5 39.99(15)
O1 C1 C6 C7 71.85(16)
C2 C1 C6 C7 -102.79(12)
C15 C5 C6 C8 -73.57(14)
C4 C5 C6 C8 161.37(11)
C15 C5 C6 C1 77.58(14)
C4 C5 C6 C1 -47.48(14)
C15 C5 C6 C7 -143.37(12)
C4 C5 C6 C7 91.58(13)
C8 C6 C7 C14 -113.97(13)
C1 C6 C7 C14 136.04(12)
C5 C6 C7 C14 -4.81(17)
C1 C6 C7 C8 -109.99(11)
C5 C6 C7 C8 109.16(12)
C1 C6 C8 C7 99.48(11)
C5 C6 C8 C7 -109.73(12)
C14 C7 C8 C6 108.28(12)
C14 C9 C10 C11 0.16(18)
C9 C10 C11 C12 1.2(2)
C9 C10 C11 Cl -177.72(10)
C10 C11 C12 C13 -1.1(2)
Cl C11 C12 C13 177.78(11)
C11 C12 C13 C14 -0.3(2)
C12 C13 C14 C9 1.56(19)
C12 C13 C14 C7 -179.06(12)
C10 C9 C14 C13 -1.49(17)
C10 C9 C14 C7 179.09(11)
C8 C7 C14 C13 2.59(18)
C6 C7 C14 C13 73.76(16)
C8 C7 C14 C9 -178.03(11)
C6 C7 C14 C9 -106.86(13)
